data_7706916
loop_
_publ_author_name
'Weller, Ruth'
'M\"uller, Igor'
'Duhayon, Carine'
'Sabo-Etienne, Sylviane'
'Bontemps, S\'ebastien'
'Werncke, C. Gunnar'

_publ_section_title
;
 Quasilinear 3d-metal(i) complexes
 [KM(N(Dipp)SiR<sub>3</sub>)<sub>2</sub>] (M = Cr-Co) - structural
 diversity, solution state behaviour and reactivity.
;
_journal_issue 14
_journal_name_full 'Dalton transactions (Cambridge, England : 2003)'
_journal_page_first 4890
_journal_page_last 4903
_journal_paper_doi 10.1039/d1dt00121c
_journal_volume 50
_journal_year 2021
_chemical_formula_moiety '4(C30 H52 Fe N2 Si2), 4(C16 H36 N)'
_chemical_formula_sum 'C184 H352 Fe4 N12 Si8'
_chemical_formula_weight 3180.87
_space_group_crystal_system monoclinic
_space_group_IT_number 14
_space_group_name_Hall '-P 2yn'
_space_group_name_H-M_alt 'P 1 21/n 1'
_atom_sites_solution_hydrogens geom
_atom_sites_solution_primary dual
_audit_creation_date 2020-06-18
_audit_creation_method
;
Olex2 1.2
(compiled 2018.05.29 svn.r3508 for OlexSys, GUI svn.r5506)
;
_audit_update_record
;
2020-06-18 deposited with the CCDC.	2021-03-03 downloaded from the CCDC.
;
_cell_angle_alpha 90
_cell_angle_beta 114.323(10)
_cell_angle_gamma 90
_cell_formula_units_Z 1
_cell_length_a 18.298(2)
_cell_length_b 13.8270(10)
_cell_length_c 21.446(3)
_cell_measurement_reflns_used 10436
_cell_measurement_temperature 100
_cell_measurement_theta_max 26.739
_cell_measurement_theta_min 2.431
_cell_volume 4944.4(10)
_computing_molecular_graphics 'Olex2 (Dolomanov et al., 2009)'
_computing_publication_material 'Olex2 (Dolomanov et al., 2009)'
_computing_structure_refinement 'XL (Sheldrick, 2008)'
_computing_structure_solution 'ShelXT (Sheldrick, 2015)'
_diffrn_ambient_temperature 100.0
_diffrn_detector 'imaging plate area detector'
_diffrn_detector_area_resol_mean 6.67
_diffrn_detector_type 'STOE Imaging Plate'
_diffrn_measured_fraction_theta_full 0.999
_diffrn_measured_fraction_theta_max 0.992
_diffrn_measurement_device '2-circle diffractometer'
_diffrn_measurement_device_type 'STOE IPDS 2T'
_diffrn_measurement_method '\w scans'
_diffrn_radiation_collimation '0.5 mm fibre optic'
_diffrn_radiation_monochromator 'planar graphite'
_diffrn_radiation_probe x-ray
_diffrn_radiation_type MoK\a
_diffrn_radiation_wavelength 0.71073
_diffrn_reflns_av_R_equivalents 0.0656
_diffrn_reflns_av_unetI/netI 0.0607
_diffrn_reflns_Laue_measured_fraction_full 0.999
_diffrn_reflns_Laue_measured_fraction_max 0.992
_diffrn_reflns_limit_h_max 23
_diffrn_reflns_limit_h_min -23
_diffrn_reflns_limit_k_max 17
_diffrn_reflns_limit_k_min -17
_diffrn_reflns_limit_l_max 27
_diffrn_reflns_limit_l_min -26
_diffrn_reflns_number 41152
_diffrn_reflns_point_group_measured_fraction_full 0.999
_diffrn_reflns_point_group_measured_fraction_max 0.992
_diffrn_reflns_theta_full 25.242
_diffrn_reflns_theta_max 26.739
_diffrn_reflns_theta_min 2.431
_diffrn_source 'sealed X-ray tube, 12 x 0.4 mm LF focus'
_diffrn_source_target Mo
_diffrn_source_type 'STOE C-Tech Mo LFF X-Ray Tube'
_exptl_absorpt_coefficient_mu 0.385
_exptl_absorpt_correction_T_max 0.9713
_exptl_absorpt_correction_T_min 0.8944
_exptl_absorpt_correction_type numerical
_exptl_absorpt_process_details
;
X-Area X-Red32 1.63.4.0 (STOE, 2017)      Statistics over combined scale factors for x file reflections:
       min. = 0.847 (run 1)   max. = 1.106 (run 2)    spread = 0.3
;
_exptl_crystal_colour 'clear light green'
_exptl_crystal_colour_lustre clear
_exptl_crystal_colour_modifier light
_exptl_crystal_colour_primary green
_exptl_crystal_density_diffrn 1.068
_exptl_crystal_description plate
_exptl_crystal_F_000 1756
_exptl_crystal_size_max 0.372
_exptl_crystal_size_mid 0.246
_exptl_crystal_size_min 0.173
_exptl_crystal_size_rad 0.062
_refine_diff_density_max 0.273
_refine_diff_density_min -0.297
_refine_diff_density_rms 0.051
_refine_ls_extinction_method none
_refine_ls_goodness_of_fit_ref 1.013
_refine_ls_hydrogen_treatment constr
_refine_ls_matrix_type full
_refine_ls_number_parameters 487
_refine_ls_number_reflns 10436
_refine_ls_number_restraints 0
_refine_ls_restrained_S_all 1.013
_refine_ls_R_factor_all 0.0807
_refine_ls_R_factor_gt 0.0405
_refine_ls_shift/su_max 0.003
_refine_ls_shift/su_mean 0.000
_refine_ls_structure_factor_coef Fsqd
_refine_ls_weighting_details 'w=1/[\s^2^(Fo^2^)+(0.0415P)^2^+0.1757P] where P=(Fo^2^+2Fc^2^)/3'
_refine_ls_weighting_scheme calc
_refine_ls_wR_factor_gt 0.0789
_refine_ls_wR_factor_ref 0.0887
_reflns_Friedel_coverage 0.000
_reflns_number_gt 6920
_reflns_number_total 10436
_reflns_threshold_expression 'I > 2\s(I)'
_cod_data_source_file d1dt00121c2.cif
_cod_data_source_block 8_bu4nfe
_cod_depositor_comments 'Adding full bibliography for 7706910--7706927.cif.'
_cod_original_cell_volume 4944.3(10)
_cod_database_code 7706916
_shelx_shelxl_version_number 2016/6
_shelx_space_group_comment
;
The symmetry employed for this shelxl refinement is uniquely defined
by the following loop, which should always be used as a source of
symmetry information in preference to the above space-group names.
They are only intended as comments.
;
_shelx_estimated_absorpt_t_max 0.936
_shelx_estimated_absorpt_t_min 0.870
_olex2_refinement_description
;
1. Fixed Uiso
 At 1.2 times of:
  All C(H) groups, All C(H,H) groups
 At 1.5 times of:
  All C(H,H,H) groups
2.a Ternary CH refined with riding coordinates:
 C00I(H00I), C00J(H00J), C010(H010), C013(H013)
2.b Secondary CH2 refined with riding coordinates:
 C00C(H00Q,H00R), C00F(H00S,H00U), C00G(H00V,H00W), C00K(H00Y,H), C00L(H00Z,
 HA), C00M(H00,HB), C00N(H0AA,HC), C00S(H2AA,HF), C00W(H5AA,HK), C00Y(H6AA,HL),
 C016(H01,HM), C018(H7AA,HN)
2.c Aromatic/amide H refined with riding coordinates:
 C00D(H00D), C00H(H00H), C00T(H00T), C00X(H00X), C012(H012), C015(H015)
2.d Idealised Me refined as rotating group:
 C00O(H00A,H00B,H00C), C00P(H00E,H00F,H00G), C00Q(H00K,H00L,H00M), C00R(H1AA,
 HD,HE), C00U(H3AA,HG,HH), C00V(H4AA,HI,HJ), C00Z(H00N,H00O,H00P), C011(H01A,
 H01B,H01C), C014(H01D,H01E,H01F), C017(H01G,H01H,H01I), C019(H01J,H01K,H01L),
 C01A(H01M,H01N,H01O), C01B(H01P,H01Q,H01R), C01C(H01S,H01T,H01U), C01D(H01V,
 H01W,H01X), C01E(H01Y,HO,HP), C01F(H01Z,HQ,HR), C01G(H8AA,HS,HT)
;
_olex2_submission_special_instructions 'No special instructions were received'

loop_
_space_group_symop_operation_xyz
'x, y, z'
'-x+1/2, y+1/2, -z+1/2'
'-x, -y, -z'
'x-1/2, -y-1/2, z-1/2'

loop_
_atom_site_label
_atom_site_type_symbol
_atom_site_fract_x
_atom_site_fract_y
_atom_site_fract_z
_atom_site_U_iso_or_equiv
_atom_site_adp_type
_atom_site_occupancy
_atom_site_site_symmetry_order
_atom_site_calc_flag
_atom_site_refinement_flags_posn
_atom_site_refinement_flags_adp
_atom_site_refinement_flags_occupancy
_atom_site_disorder_assembly
_atom_site_disorder_group
Fe1 Fe 0.23219(2) 0.27760(2) 0.49089(2) 0.01940(8) Uani 1 1 d . . . . .
Si1 Si 0.32581(3) 0.43370(4) 0.44628(3) 0.02049(12) Uani 1 1 d . . . . .
Si2 Si 0.06195(3) 0.20875(4) 0.47229(3) 0.02066(12) Uani 1 1 d . . . . .
N1 N 0.30324(9) 0.31438(11) 0.44983(8) 0.0188(3) Uani 1 1 d . . . . .
N2 N 0.15459(9) 0.24782(11) 0.52679(8) 0.0191(3) Uani 1 1 d . . . . .
N3 N 0.48380(9) 0.33360(11) 0.23636(8) 0.0192(3) Uani 1 1 d . . . . .
C007 C 0.33602(11) 0.24230(13) 0.42171(9) 0.0188(4) Uani 1 1 d . . . . .
C008 C 0.17766(11) 0.25615(14) 0.59869(10) 0.0200(4) Uani 1 1 d . . . . .
C009 C 0.29433(11) 0.21293(14) 0.35227(10) 0.0208(4) Uani 1 1 d . . . . .
C00A C 0.16847(11) 0.34569(15) 0.62718(10) 0.0239(4) Uani 1 1 d . . . . .
C00B C 0.41085(11) 0.19824(13) 0.46164(10) 0.0204(4) Uani 1 1 d . . . . .
C00C C 0.51460(11) 0.30305(14) 0.31101(9) 0.0207(4) Uani 1 1 d . . . . .
H00Q H 0.499724 0.353442 0.336471 0.025 Uiso 1 1 calc R . . . .
H00R H 0.487069 0.242552 0.313648 0.025 Uiso 1 1 calc R . . . .
C00D C 0.32912(12) 0.14483(14) 0.32491(10) 0.0243(4) Uani 1 1 d . . . . .
H00D H 0.301329 0.126062 0.278418 0.029 Uiso 1 1 calc R . . . .
C00E C 0.20968(11) 0.17632(15) 0.64300(10) 0.0224(4) Uani 1 1 d . . . . .
C00F C 0.53211(12) 0.41810(14) 0.22772(10) 0.0221(4) Uani 1 1 d . . . . .
H00S H 0.588253 0.396621 0.241631 0.026 Uiso 1 1 calc R . . . .
H00U H 0.510601 0.435071 0.178546 0.026 Uiso 1 1 calc R . . . .
C00G C 0.60465(11) 0.28664(15) 0.34632(10) 0.0231(4) Uani 1 1 d . . . . .
H00V H 0.632923 0.348909 0.350250 0.028 Uiso 1 1 calc R . . . .
H00W H 0.621421 0.242191 0.318459 0.028 Uiso 1 1 calc R . . . .
C00H C 0.44296(12) 0.13078(14) 0.43157(10) 0.0238(4) Uani 1 1 d . . . . .
H00H H 0.493583 0.102564 0.458415 0.029 Uiso 1 1 calc R . . . .
C00I C 0.22238(12) 0.07941(14) 0.61586(11) 0.0260(5) Uani 1 1 d . . . . .
H00I H 0.204633 0.086061 0.565285 0.031 Uiso 1 1 calc R . . . .
C00J C 0.13442(13) 0.43388(15) 0.58218(11) 0.0285(5) Uani 1 1 d . . . . .
H00J H 0.110434 0.411142 0.533606 0.034 Uiso 1 1 calc R . . . .
C00K C 0.53238(12) 0.50868(14) 0.26790(10) 0.0249(4) Uani 1 1 d . . . . .
H00Y H 0.477699 0.536507 0.249977 0.030 Uiso 1 1 calc R . . . .
H H 0.548091 0.491643 0.316565 0.030 Uiso 1 1 calc R . . . .
C00L C 0.39590(11) 0.36176(14) 0.21402(10) 0.0214(4) Uani 1 1 d . . . . .
H00Z H 0.365939 0.303918 0.217541 0.026 Uiso 1 1 calc R . . . .
HA H 0.392586 0.410507 0.246570 0.026 Uiso 1 1 calc R . . . .
C00M C 0.49219(12) 0.25152(14) 0.19181(10) 0.0221(4) Uani 1 1 d . . . . .
H00 H 0.468499 0.273486 0.143599 0.027 Uiso 1 1 calc R . . . .
HB H 0.550063 0.240422 0.204726 0.027 Uiso 1 1 calc R . . . .
C00N C 0.45385(12) 0.15472(14) 0.19558(10) 0.0246(4) Uani 1 1 d . . . . .
H0AA H 0.429352 0.126696 0.149005 0.029 Uiso 1 1 calc R . . . .
HC H 0.410071 0.166999 0.210362 0.029 Uiso 1 1 calc R . . . .
C00O C 0.38382(13) 0.44862(16) 0.39198(11) 0.0321(5) Uani 1 1 d . . . . .
H00A H 0.433470 0.410841 0.411701 0.048 Uiso 1 1 calc GR . . . .
H00B H 0.396908 0.517068 0.390504 0.048 Uiso 1 1 calc GR . . . .
H00C H 0.351296 0.425704 0.345475 0.048 Uiso 1 1 calc GR . . . .
C00P C 0.47272(14) 0.13053(16) 0.58134(11) 0.0359(5) Uani 1 1 d . . . . .
H00E H 0.422726 0.094667 0.570281 0.054 Uiso 1 1 calc GR . . . .
H00F H 0.495410 0.148901 0.629771 0.054 Uiso 1 1 calc GR . . . .
H00G H 0.511063 0.089677 0.572324 0.054 Uiso 1 1 calc GR . . . .
C00Q C -0.01115(12) 0.21897(17) 0.51323(11) 0.0328(5) Uani 1 1 d . . . . .
H00K H 0.006765 0.177982 0.554102 0.049 Uiso 1 1 calc GR . . . .
H00L H -0.064355 0.197877 0.480669 0.049 Uiso 1 1 calc GR . . . .
H00M H -0.013906 0.286384 0.526213 0.049 Uiso 1 1 calc GR . . . .
C00R C 0.22652(12) 0.48051(16) 0.05740(10) 0.0302(5) Uani 1 1 d . . . . .
H1AA H 0.232323 0.444962 0.020162 0.045 Uiso 1 1 calc GR . . . .
HD H 0.252190 0.543989 0.062548 0.045 Uiso 1 1 calc GR . . . .
HE H 0.169444 0.489076 0.046742 0.045 Uiso 1 1 calc GR . . . .
C00S C 0.51096(12) 0.07972(14) 0.24387(10) 0.0246(4) Uani 1 1 d . . . . .
H2AA H 0.560550 0.076921 0.235970 0.030 Uiso 1 1 calc R . . . .
HF H 0.525963 0.100158 0.291817 0.030 Uiso 1 1 calc R . . . .
C00T C 0.23248(12) 0.18804(17) 0.71322(11) 0.0294(5) Uani 1 1 d . . . . .
H00T H 0.253275 0.134092 0.742686 0.035 Uiso 1 1 calc R . . . .
C00U C 0.59642(13) 0.67424(15) 0.30376(11) 0.0318(5) Uani 1 1 d . . . . .
H3AA H 0.543748 0.705521 0.287404 0.048 Uiso 1 1 calc GR . . . .
HG H 0.635132 0.718659 0.298335 0.048 Uiso 1 1 calc GR . . . .
HH H 0.614251 0.657382 0.352187 0.048 Uiso 1 1 calc GR . . . .
C00V C 0.47345(13) -0.02045(15) 0.23338(11) 0.0291(5) Uani 1 1 d . . . . .
H4AA H 0.457414 -0.040382 0.185702 0.044 Uiso 1 1 calc GR . . . .
HI H 0.426186 -0.018897 0.243917 0.044 Uiso 1 1 calc GR . . . .
HJ H 0.512573 -0.066623 0.263764 0.044 Uiso 1 1 calc GR . . . .
C00W C 0.35446(12) 0.40225(16) 0.14217(10) 0.0268(5) Uani 1 1 d . . . . .
H5AA H 0.358686 0.355074 0.109087 0.032 Uiso 1 1 calc R . . . .
HK H 0.381798 0.462466 0.138656 0.032 Uiso 1 1 calc R . . . .
C00X C 0.22563(12) 0.27602(18) 0.74107(11) 0.0318(5) Uani 1 1 d . . . . .
H00X H 0.242507 0.282886 0.789080 0.038 Uiso 1 1 calc R . . . .
C00Y C 0.26638(12) 0.42371(15) 0.12393(10) 0.0267(5) Uani 1 1 d . . . . .
H6AA H 0.261944 0.461099 0.161588 0.032 Uiso 1 1 calc R . . . .
HL H 0.237373 0.361912 0.119635 0.032 Uiso 1 1 calc R . . . .
C00Z C 0.23492(13) 0.51200(16) 0.40816(12) 0.0376(6) Uani 1 1 d . . . . .
H00N H 0.203652 0.492977 0.360468 0.056 Uiso 1 1 calc GR . . . .
H00O H 0.251377 0.579739 0.409836 0.056 Uiso 1 1 calc GR . . . .
H00P H 0.202035 0.504363 0.434150 0.056 Uiso 1 1 calc GR . . . .
C010 C 0.21159(11) 0.25178(14) 0.30864(10) 0.0233(4) Uani 1 1 d . . . . .
H010 H 0.197761 0.300181 0.336720 0.028 Uiso 1 1 calc R . . . .
C011 C 0.38740(12) 0.48750(15) 0.53234(11) 0.0295(5) Uani 1 1 d . . . . .
H01A H 0.356251 0.487296 0.560147 0.044 Uiso 1 1 calc GR . . . .
H01B H 0.401840 0.554129 0.526618 0.044 Uiso 1 1 calc GR . . . .
H01C H 0.436300 0.449188 0.555244 0.044 Uiso 1 1 calc GR . . . .
C012 C 0.19386(12) 0.35357(16) 0.69789(11) 0.0284(5) Uani 1 1 d . . . . .
H012 H 0.189126 0.414121 0.716833 0.034 Uiso 1 1 calc R . . . .
C013 C 0.45556(11) 0.22135(15) 0.53721(10) 0.0227(4) Uani 1 1 d . . . . .
H013 H 0.420243 0.264080 0.550514 0.027 Uiso 1 1 calc R . . . .
C014 C 0.05916(12) 0.07861(15) 0.44571(11) 0.0295(5) Uani 1 1 d . . . . .
H01D H 0.102644 0.066630 0.431224 0.044 Uiso 1 1 calc GR . . . .
H01E H 0.007510 0.064943 0.407613 0.044 Uiso 1 1 calc GR . . . .
H01F H 0.065890 0.036473 0.484444 0.044 Uiso 1 1 calc GR . . . .
C015 C 0.40312(12) 0.10378(14) 0.36368(10) 0.0254(5) Uani 1 1 d . . . . .
H015 H 0.426102 0.057923 0.344031 0.030 Uiso 1 1 calc R . . . .
C016 C 0.62781(12) 0.24361(15) 0.41745(10) 0.0276(5) Uani 1 1 d . . . . .
H01 H 0.599654 0.279191 0.441109 0.033 Uiso 1 1 calc R . . . .
HM H 0.610260 0.175261 0.412965 0.033 Uiso 1 1 calc R . . . .
C017 C 0.31100(13) 0.05086(18) 0.64645(13) 0.0400(6) Uani 1 1 d . . . . .
H01G H 0.342224 0.101240 0.636359 0.060 Uiso 1 1 calc GR . . . .
H01H H 0.317443 -0.010560 0.626475 0.060 Uiso 1 1 calc GR . . . .
H01I H 0.330110 0.043617 0.696129 0.060 Uiso 1 1 calc GR . . . .
C018 C 0.59041(13) 0.58318(15) 0.26250(11) 0.0297(5) Uani 1 1 d . . . . .
H7AA H 0.644286 0.553506 0.278263 0.036 Uiso 1 1 calc R . . . .
HN H 0.573198 0.601145 0.213814 0.036 Uiso 1 1 calc R . . . .
C019 C 0.02403(13) 0.27975(16) 0.39099(11) 0.0331(5) Uani 1 1 d . . . . .
H01J H 0.028075 0.349006 0.401595 0.050 Uiso 1 1 calc GR . . . .
H01K H -0.032134 0.262861 0.363336 0.050 Uiso 1 1 calc GR . . . .
H01L H 0.056268 0.264631 0.365366 0.050 Uiso 1 1 calc GR . . . .
C01A C 0.17162(14) -0.00031(17) 0.62805(12) 0.0388(6) Uani 1 1 d . . . . .
H01M H 0.189084 -0.010192 0.677356 0.058 Uiso 1 1 calc GR . . . .
H01N H 0.178258 -0.060578 0.606901 0.058 Uiso 1 1 calc GR . . . .
H01O H 0.115032 0.018841 0.607706 0.058 Uiso 1 1 calc GR . . . .
C01B C 0.53385(13) 0.27605(17) 0.55295(11) 0.0342(5) Uani 1 1 d . . . . .
H01P H 0.571492 0.233953 0.543926 0.051 Uiso 1 1 calc GR . . . .
H01Q H 0.557350 0.295595 0.601150 0.051 Uiso 1 1 calc GR . . . .
H01R H 0.522862 0.333629 0.523852 0.051 Uiso 1 1 calc GR . . . .
C01C C 0.06806(14) 0.48401(17) 0.59569(13) 0.0404(6) Uani 1 1 d . . . . .
H01S H 0.026326 0.436897 0.591651 0.061 Uiso 1 1 calc GR . . . .
H01T H 0.044724 0.535865 0.562167 0.061 Uiso 1 1 calc GR . . . .
H01U H 0.090500 0.511450 0.641926 0.061 Uiso 1 1 calc GR . . . .
C01D C 0.14870(12) 0.17133(16) 0.28920(12) 0.0339(5) Uani 1 1 d . . . . .
H01V H 0.159726 0.123696 0.260342 0.051 Uiso 1 1 calc GR . . . .
H01W H 0.095249 0.199085 0.264006 0.051 Uiso 1 1 calc GR . . . .
H01X H 0.150827 0.139667 0.330799 0.051 Uiso 1 1 calc GR . . . .
C01E C 0.20756(13) 0.30334(17) 0.24421(11) 0.0350(5) Uani 1 1 d . . . . .
H01Y H 0.246584 0.356325 0.257199 0.053 Uiso 1 1 calc GR . . . .
HO H 0.153510 0.329413 0.218935 0.053 Uiso 1 1 calc GR . . . .
HP H 0.220009 0.257306 0.215212 0.053 Uiso 1 1 calc GR . . . .
C01F C 0.20019(15) 0.50615(18) 0.58913(14) 0.0469(6) Uani 1 1 d . . . . .
H01Z H 0.225001 0.530023 0.636314 0.070 Uiso 1 1 calc GR . . . .
HQ H 0.176934 0.560539 0.557902 0.070 Uiso 1 1 calc GR . . . .
HR H 0.240932 0.474389 0.577659 0.070 Uiso 1 1 calc GR . . . .
C01G C 0.71745(14) 0.24866(18) 0.46015(12) 0.0422(6) Uani 1 1 d . . . . .
H8AA H 0.745403 0.211253 0.437814 0.063 Uiso 1 1 calc GR . . . .
HS H 0.729848 0.221757 0.505671 0.063 Uiso 1 1 calc GR . . . .
HT H 0.735062 0.316218 0.464575 0.063 Uiso 1 1 calc GR . . . .

loop_
_atom_site_aniso_label
_atom_site_aniso_U_11
_atom_site_aniso_U_22
_atom_site_aniso_U_33
_atom_site_aniso_U_23
_atom_site_aniso_U_13
_atom_site_aniso_U_12
Fe1 0.02055(14) 0.02011(15) 0.02080(15) -0.00062(12) 0.01179(12) -0.00173(12)
Si1 0.0214(3) 0.0184(3) 0.0221(3) -0.0006(2) 0.0094(2) -0.0011(2)
Si2 0.0205(3) 0.0228(3) 0.0206(3) -0.0017(2) 0.0104(2) -0.0002(2)
N1 0.0193(8) 0.0189(8) 0.0204(8) -0.0018(7) 0.0102(7) -0.0019(7)
N2 0.0224(8) 0.0182(8) 0.0194(8) -0.0008(7) 0.0113(7) -0.0015(7)
N3 0.0222(8) 0.0185(8) 0.0196(8) 0.0014(7) 0.0113(7) 0.0024(7)
C007 0.0208(10) 0.0177(10) 0.0223(10) 0.0002(8) 0.0133(9) -0.0035(8)
C008 0.0176(9) 0.0241(11) 0.0218(10) -0.0012(8) 0.0118(8) -0.0044(8)
C009 0.0218(10) 0.0201(10) 0.0226(10) -0.0001(8) 0.0112(8) -0.0037(8)
C00A 0.0209(10) 0.0284(12) 0.0250(11) -0.0031(9) 0.0123(9) -0.0031(9)
C00B 0.0224(10) 0.0191(10) 0.0229(10) 0.0007(8) 0.0125(9) -0.0037(8)
C00C 0.0250(10) 0.0217(11) 0.0178(10) 0.0024(8) 0.0111(9) 0.0006(8)
C00D 0.0298(11) 0.0249(11) 0.0194(10) -0.0032(9) 0.0114(9) -0.0060(9)
C00E 0.0181(10) 0.0281(11) 0.0222(11) 0.0028(9) 0.0096(9) -0.0033(8)
C00F 0.0221(10) 0.0231(11) 0.0240(11) 0.0028(8) 0.0125(9) -0.0023(8)
C00G 0.0243(10) 0.0224(11) 0.0240(10) 0.0024(9) 0.0113(9) 0.0012(9)
C00H 0.0226(10) 0.0233(11) 0.0286(11) 0.0009(9) 0.0137(9) 0.0011(8)
C00I 0.0257(11) 0.0253(11) 0.0273(11) 0.0061(9) 0.0112(9) 0.0016(9)
C00J 0.0370(12) 0.0234(11) 0.0309(12) -0.0048(9) 0.0199(10) 0.0004(9)
C00K 0.0244(11) 0.0248(11) 0.0265(11) 0.0004(9) 0.0114(9) 0.0002(9)
C00L 0.0203(10) 0.0209(10) 0.0259(11) 0.0012(8) 0.0124(9) 0.0013(8)
C00M 0.0248(11) 0.0233(11) 0.0204(10) -0.0010(8) 0.0115(9) 0.0036(8)
C00N 0.0263(11) 0.0231(11) 0.0240(11) -0.0035(9) 0.0100(9) 0.0019(9)
C00O 0.0414(13) 0.0289(12) 0.0319(12) -0.0048(10) 0.0211(11) -0.0113(10)
C00P 0.0462(14) 0.0343(13) 0.0263(12) 0.0051(10) 0.0140(11) -0.0039(11)
C00Q 0.0277(11) 0.0427(14) 0.0331(12) -0.0109(11) 0.0175(10) -0.0064(10)
C00R 0.0288(12) 0.0284(12) 0.0294(12) 0.0025(10) 0.0081(10) 0.0058(9)
C00S 0.0258(11) 0.0232(11) 0.0252(11) -0.0001(9) 0.0108(9) 0.0014(9)
C00T 0.0214(11) 0.0418(14) 0.0249(11) 0.0068(10) 0.0096(9) -0.0037(10)
C00U 0.0313(12) 0.0265(12) 0.0362(13) -0.0034(10) 0.0125(10) -0.0069(10)
C00V 0.0325(12) 0.0227(11) 0.0310(12) -0.0017(9) 0.0120(10) 0.0008(9)
C00W 0.0268(11) 0.0304(12) 0.0248(11) 0.0051(9) 0.0124(9) 0.0034(9)
C00X 0.0251(11) 0.0526(15) 0.0205(11) -0.0039(11) 0.0122(9) -0.0063(11)
C00Y 0.0250(11) 0.0266(12) 0.0279(11) 0.0028(9) 0.0103(9) 0.0032(9)
C00Z 0.0348(13) 0.0268(12) 0.0417(14) -0.0008(11) 0.0061(11) 0.0034(10)
C010 0.0223(10) 0.0250(11) 0.0213(10) -0.0023(8) 0.0077(9) -0.0022(8)
C011 0.0296(12) 0.0256(12) 0.0340(12) -0.0050(10) 0.0138(10) -0.0043(9)
C012 0.0235(11) 0.0370(13) 0.0277(12) -0.0103(10) 0.0136(10) -0.0075(10)
C013 0.0222(10) 0.0234(10) 0.0226(10) 0.0014(9) 0.0093(8) 0.0020(9)
C014 0.0279(11) 0.0295(12) 0.0305(12) -0.0054(10) 0.0113(10) -0.0043(9)
C015 0.0307(12) 0.0217(11) 0.0303(12) -0.0032(9) 0.0192(10) 0.0012(9)
C016 0.0331(12) 0.0232(11) 0.0252(11) 0.0023(9) 0.0106(10) 0.0019(9)
C017 0.0320(13) 0.0413(14) 0.0464(15) 0.0042(12) 0.0159(11) 0.0085(11)
C018 0.0314(12) 0.0315(12) 0.0264(11) -0.0034(9) 0.0122(10) -0.0105(10)
C019 0.0350(12) 0.0348(13) 0.0276(12) -0.0009(10) 0.0110(10) 0.0051(11)
C01A 0.0393(14) 0.0313(13) 0.0447(14) 0.0071(11) 0.0161(12) -0.0053(11)
C01B 0.0336(12) 0.0389(13) 0.0265(11) 0.0007(10) 0.0086(10) -0.0084(11)
C01C 0.0468(15) 0.0356(14) 0.0465(15) 0.0020(12) 0.0270(12) 0.0093(11)
C01D 0.0265(12) 0.0351(13) 0.0382(13) 0.0027(11) 0.0113(10) -0.0036(10)
C01E 0.0283(12) 0.0430(14) 0.0287(12) 0.0097(10) 0.0067(10) -0.0013(10)
C01F 0.0548(16) 0.0345(14) 0.0630(17) 0.0043(13) 0.0359(14) -0.0056(12)
C01G 0.0410(14) 0.0376(14) 0.0346(13) 0.0108(11) 0.0021(11) -0.0051(11)

loop_
_atom_type_symbol
_atom_type_description
_atom_type_scat_dispersion_real
_atom_type_scat_dispersion_imag
_atom_type_scat_source
C C 0.0033 0.0016 'International Tables Vol C Tables 4.2.6.8 and 6.1.1.4'
H H 0.0000 0.0000 'International Tables Vol C Tables 4.2.6.8 and 6.1.1.4'
Fe Fe 0.3463 0.8444 'International Tables Vol C Tables 4.2.6.8 and 6.1.1.4'
N N 0.0061 0.0033 'International Tables Vol C Tables 4.2.6.8 and 6.1.1.4'
Si Si 0.0817 0.0704 'International Tables Vol C Tables 4.2.6.8 and 6.1.1.4'

loop_
_geom_angle_atom_site_label_1
_geom_angle_atom_site_label_2
_geom_angle_atom_site_label_3
_geom_angle
_geom_angle_site_symmetry_1
_geom_angle_site_symmetry_3
_geom_angle_publ_flag
N1 Fe1 N2 175.27(7) . . ?
N1 Si1 C00O 109.95(9) . . ?
N1 Si1 C00Z 113.02(9) . . ?
N1 Si1 C011 113.41(9) . . ?
C00Z Si1 C00O 107.04(11) . . ?
C00Z Si1 C011 105.48(10) . . ?
C011 Si1 C00O 107.58(10) . . ?
N2 Si2 C00Q 110.71(9) . . ?
N2 Si2 C014 113.98(9) . . ?
N2 Si2 C019 110.86(9) . . ?
C014 Si2 C00Q 106.09(10) . . ?
C019 Si2 C00Q 109.49(10) . . ?
C019 Si2 C014 105.45(10) . . ?
Si1 N1 Fe1 119.92(8) . . ?
C007 N1 Fe1 119.64(12) . . ?
C007 N1 Si1 120.43(12) . . ?
Si2 N2 Fe1 119.00(8) . . ?
C008 N2 Fe1 118.58(12) . . ?
C008 N2 Si2 122.38(12) . . ?
C00C N3 C00F 111.06(14) . . ?
C00C N3 C00L 106.65(13) . . ?
C00C N3 C00M 111.20(14) . . ?
C00F N3 C00L 110.83(14) . . ?
C00F N3 C00M 106.29(13) . . ?
C00L N3 C00M 110.88(14) . . ?
N1 C007 C009 120.42(17) . . ?
C00B C007 N1 121.11(16) . . ?
C00B C007 C009 118.47(17) . . ?
C00A C008 N2 120.05(17) . . ?
C00E C008 N2 121.26(17) . . ?
C00E C008 C00A 118.69(18) . . ?
C007 C009 C010 120.92(17) . . ?
C00D C009 C007 119.46(18) . . ?
C00D C009 C010 119.58(17) . . ?
C008 C00A C00J 121.07(17) . . ?
C012 C00A C008 119.3(2) . . ?
C012 C00A C00J 119.55(19) . . ?
C007 C00B C013 121.03(17) . . ?
C00H C00B C007 119.60(18) . . ?
C00H C00B C013 119.35(18) . . ?
N3 C00C H00Q 108.5 . . ?
N3 C00C H00R 108.5 . . ?
H00Q C00C H00R 107.5 . . ?
C00G C00C N3 114.90(14) . . ?
C00G C00C H00Q 108.5 . . ?
C00G C00C H00R 108.5 . . ?
C009 C00D H00D 119.1 . . ?
C015 C00D C009 121.80(18) . . ?
C015 C00D H00D 119.1 . . ?
C008 C00E C00I 121.17(17) . . ?
C00T C00E C008 119.36(19) . . ?
C00T C00E C00I 119.44(19) . . ?
N3 C00F H00S 108.4 . . ?
N3 C00F H00U 108.4 . . ?
H00S C00F H00U 107.5 . . ?
C00K C00F N3 115.48(15) . . ?
C00K C00F H00S 108.4 . . ?
C00K C00F H00U 108.4 . . ?
C00C C00G H00V 109.5 . . ?
C00C C00G H00W 109.5 . . ?
C00C C00G C016 110.72(15) . . ?
H00V C00G H00W 108.1 . . ?
C016 C00G H00V 109.5 . . ?
C016 C00G H00W 109.5 . . ?
C00B C00H H00H 119.1 . . ?
C015 C00H C00B 121.83(19) . . ?
C015 C00H H00H 119.1 . . ?
C00E C00I H00I 107.6 . . ?
C00E C00I C017 111.49(18) . . ?
C00E C00I C01A 111.76(17) . . ?
C017 C00I H00I 107.6 . . ?
C017 C00I C01A 110.57(18) . . ?
C01A C00I H00I 107.6 . . ?
C00A C00J H00J 107.4 . . ?
C00A C00J C01C 113.20(17) . . ?
C00A C00J C01F 111.31(18) . . ?
C01C C00J H00J 107.4 . . ?
C01F C00J H00J 107.4 . . ?
C01F C00J C01C 109.98(18) . . ?
C00F C00K H00Y 109.5 . . ?
C00F C00K H 109.5 . . ?
H00Y C00K H 108.1 . . ?
C018 C00K C00F 110.81(16) . . ?
C018 C00K H00Y 109.5 . . ?
C018 C00K H 109.5 . . ?
N3 C00L H00Z 108.4 . . ?
N3 C00L HA 108.4 . . ?
H00Z C00L HA 107.4 . . ?
C00W C00L N3 115.72(15) . . ?
C00W C00L H00Z 108.4 . . ?
C00W C00L HA 108.4 . . ?
N3 C00M H00 108.1 . . ?
N3 C00M HB 108.1 . . ?
H00 C00M HB 107.3 . . ?
C00N C00M N3 116.73(15) . . ?
C00N C00M H00 108.1 . . ?
C00N C00M HB 108.1 . . ?
C00M C00N H0AA 108.4 . . ?
C00M C00N HC 108.4 . . ?
C00M C00N C00S 115.35(16) . . ?
H0AA C00N HC 107.5 . . ?
C00S C00N H0AA 108.4 . . ?
C00S C00N HC 108.4 . . ?
Si1 C00O H00A 109.5 . . ?
Si1 C00O H00B 109.5 . . ?
Si1 C00O H00C 109.5 . . ?
H00A C00O H00B 109.5 . . ?
H00A C00O H00C 109.5 . . ?
H00B C00O H00C 109.5 . . ?
H00E C00P H00F 109.5 . . ?
H00E C00P H00G 109.5 . . ?
H00F C00P H00G 109.5 . . ?
C013 C00P H00E 109.5 . . ?
C013 C00P H00F 109.5 . . ?
C013 C00P H00G 109.5 . . ?
Si2 C00Q H00K 109.5 . . ?
Si2 C00Q H00L 109.5 . . ?
Si2 C00Q H00M 109.5 . . ?
H00K C00Q H00L 109.5 . . ?
H00K C00Q H00M 109.5 . . ?
H00L C00Q H00M 109.5 . . ?
H1AA C00R HD 109.5 . . ?
H1AA C00R HE 109.5 . . ?
HD C00R HE 109.5 . . ?
C00Y C00R H1AA 109.5 . . ?
C00Y C00R HD 109.5 . . ?
C00Y C00R HE 109.5 . . ?
C00N C00S H2AA 109.2 . . ?
C00N C00S HF 109.2 . . ?
H2AA C00S HF 107.9 . . ?
C00V C00S C00N 112.07(17) . . ?
C00V C00S H2AA 109.2 . . ?
C00V C00S HF 109.2 . . ?
C00E C00T H00T 119.1 . . ?
C00X C00T C00E 121.8(2) . . ?
C00X C00T H00T 119.1 . . ?
H3AA C00U HG 109.5 . . ?
H3AA C00U HH 109.5 . . ?
HG C00U HH 109.5 . . ?
C018 C00U H3AA 109.5 . . ?
C018 C00U HG 109.5 . . ?
C018 C00U HH 109.5 . . ?
C00S C00V H4AA 109.5 . . ?
C00S C00V HI 109.5 . . ?
C00S C00V HJ 109.5 . . ?
H4AA C00V HI 109.5 . . ?
H4AA C00V HJ 109.5 . . ?
HI C00V HJ 109.5 . . ?
C00L C00W H5AA 109.3 . . ?
C00L C00W HK 109.3 . . ?
C00L C00W C00Y 111.49(16) . . ?
H5AA C00W HK 108.0 . . ?
C00Y C00W H5AA 109.3 . . ?
C00Y C00W HK 109.3 . . ?
C00T C00X H00X 120.6 . . ?
C012 C00X C00T 118.81(19) . . ?
C012 C00X H00X 120.6 . . ?
C00R C00Y H6AA 109.0 . . ?
C00R C00Y HL 109.0 . . ?
C00W C00Y C00R 112.85(17) . . ?
C00W C00Y H6AA 109.0 . . ?
C00W C00Y HL 109.0 . . ?
H6AA C00Y HL 107.8 . . ?
Si1 C00Z H00N 109.5 . . ?
Si1 C00Z H00O 109.5 . . ?
Si1 C00Z H00P 109.5 . . ?
H00N C00Z H00O 109.5 . . ?
H00N C00Z H00P 109.5 . . ?
H00O C00Z H00P 109.5 . . ?
C009 C010 H010 107.6 . . ?
C009 C010 C01D 111.05(17) . . ?
C009 C010 C01E 112.82(16) . . ?
C01D C010 H010 107.6 . . ?
C01E C010 H010 107.6 . . ?
C01E C010 C01D 109.98(17) . . ?
Si1 C011 H01A 109.5 . . ?
Si1 C011 H01B 109.5 . . ?
Si1 C011 H01C 109.5 . . ?
H01A C011 H01B 109.5 . . ?
H01A C011 H01C 109.5 . . ?
H01B C011 H01C 109.5 . . ?
C00A C012 H012 119.0 . . ?
C00X C012 C00A 121.9(2) . . ?
C00X C012 H012 119.0 . . ?
C00B C013 C00P 111.82(17) . . ?
C00B C013 H013 107.5 . . ?
C00B C013 C01B 112.55(16) . . ?
C00P C013 H013 107.5 . . ?
C00P C013 C01B 109.59(17) . . ?
C01B C013 H013 107.5 . . ?
Si2 C014 H01D 109.5 . . ?
Si2 C014 H01E 109.5 . . ?
Si2 C014 H01F 109.5 . . ?
H01D C014 H01E 109.5 . . ?
H01D C014 H01F 109.5 . . ?
H01E C014 H01F 109.5 . . ?
C00D C015 H015 120.6 . . ?
C00H C015 C00D 118.80(19) . . ?
C00H C015 H015 120.6 . . ?
C00G C016 H01 109.2 . . ?
C00G C016 HM 109.2 . . ?
H01 C016 HM 107.9 . . ?
C01G C016 C00G 111.84(17) . . ?
C01G C016 H01 109.2 . . ?
C01G C016 HM 109.2 . . ?
C00I C017 H01G 109.5 . . ?
C00I C017 H01H 109.5 . . ?
C00I C017 H01I 109.5 . . ?
H01G C017 H01H 109.5 . . ?
H01G C017 H01I 109.5 . . ?
H01H C017 H01I 109.5 . . ?
C00K C018 H7AA 108.8 . . ?
C00K C018 HN 108.8 . . ?
C00U C018 C00K 113.82(17) . . ?
C00U C018 H7AA 108.8 . . ?
C00U C018 HN 108.8 . . ?
H7AA C018 HN 107.7 . . ?
Si2 C019 H01J 109.5 . . ?
Si2 C019 H01K 109.5 . . ?
Si2 C019 H01L 109.5 . . ?
H01J C019 H01K 109.5 . . ?
H01J C019 H01L 109.5 . . ?
H01K C019 H01L 109.5 . . ?
C00I C01A H01M 109.5 . . ?
C00I C01A H01N 109.5 . . ?
C00I C01A H01O 109.5 . . ?
H01M C01A H01N 109.5 . . ?
H01M C01A H01O 109.5 . . ?
H01N C01A H01O 109.5 . . ?
C013 C01B H01P 109.5 . . ?
C013 C01B H01Q 109.5 . . ?
C013 C01B H01R 109.5 . . ?
H01P C01B H01Q 109.5 . . ?
H01P C01B H01R 109.5 . . ?
H01Q C01B H01R 109.5 . . ?
C00J C01C H01S 109.5 . . ?
C00J C01C H01T 109.5 . . ?
C00J C01C H01U 109.5 . . ?
H01S C01C H01T 109.5 . . ?
H01S C01C H01U 109.5 . . ?
H01T C01C H01U 109.5 . . ?
C010 C01D H01V 109.5 . . ?
C010 C01D H01W 109.5 . . ?
C010 C01D H01X 109.5 . . ?
H01V C01D H01W 109.5 . . ?
H01V C01D H01X 109.5 . . ?
H01W C01D H01X 109.5 . . ?
C010 C01E H01Y 109.5 . . ?
C010 C01E HO 109.5 . . ?
C010 C01E HP 109.5 . . ?
H01Y C01E HO 109.5 . . ?
H01Y C01E HP 109.5 . . ?
HO C01E HP 109.5 . . ?
C00J C01F H01Z 109.5 . . ?
C00J C01F HQ 109.5 . . ?
C00J C01F HR 109.5 . . ?
H01Z C01F HQ 109.5 . . ?
H01Z C01F HR 109.5 . . ?
HQ C01F HR 109.5 . . ?
C016 C01G H8AA 109.5 . . ?
C016 C01G HS 109.5 . . ?
C016 C01G HT 109.5 . . ?
H8AA C01G HS 109.5 . . ?
H8AA C01G HT 109.5 . . ?
HS C01G HT 109.5 . . ?

loop_
_geom_bond_atom_site_label_1
_geom_bond_atom_site_label_2
_geom_bond_distance
_geom_bond_site_symmetry_2
_geom_bond_publ_flag
Fe1 N1 1.9150(15) . ?
Fe1 N2 1.9181(15) . ?
Si1 N1 1.7100(16) . ?
Si1 C00O 1.882(2) . ?
Si1 C00Z 1.867(2) . ?
Si1 C011 1.875(2) . ?
Si2 N2 1.7027(17) . ?
Si2 C00Q 1.883(2) . ?
Si2 C014 1.882(2) . ?
Si2 C019 1.868(2) . ?
N1 C007 1.419(2) . ?
N2 C008 1.426(2) . ?
N3 C00C 1.522(2) . ?
N3 C00F 1.522(2) . ?
N3 C00L 1.527(2) . ?
N3 C00M 1.531(2) . ?
C007 C009 1.424(3) . ?
C007 C00B 1.419(3) . ?
C008 C00A 1.421(3) . ?
C008 C00E 1.416(3) . ?
C009 C00D 1.394(3) . ?
C009 C010 1.513(3) . ?
C00A C00J 1.520(3) . ?
C00A C012 1.395(3) . ?
C00B C00H 1.394(3) . ?
C00B C013 1.518(3) . ?
C00C H00Q 0.9900 . ?
C00C H00R 0.9900 . ?
C00C C00G 1.521(3) . ?
C00D H00D 0.9500 . ?
C00D C015 1.385(3) . ?
C00E C00I 1.517(3) . ?
C00E C00T 1.397(3) . ?
C00F H00S 0.9900 . ?
C00F H00U 0.9900 . ?
C00F C00K 1.519(3) . ?
C00G H00V 0.9900 . ?
C00G H00W 0.9900 . ?
C00G C016 1.526(3) . ?
C00H H00H 0.9500 . ?
C00H C015 1.384(3) . ?
C00I H00I 1.0000 . ?
C00I C017 1.529(3) . ?
C00I C01A 1.532(3) . ?
C00J H00J 1.0000 . ?
C00J C01C 1.526(3) . ?
C00J C01F 1.524(3) . ?
C00K H00Y 0.9900 . ?
C00K H 0.9900 . ?
C00K C018 1.518(3) . ?
C00L H00Z 0.9900 . ?
C00L HA 0.9900 . ?
C00L C00W 1.517(3) . ?
C00M H00 0.9900 . ?
C00M HB 0.9900 . ?
C00M C00N 1.529(3) . ?
C00N H0AA 0.9900 . ?
C00N HC 0.9900 . ?
C00N C00S 1.532(3) . ?
C00O H00A 0.9800 . ?
C00O H00B 0.9800 . ?
C00O H00C 0.9800 . ?
C00P H00E 0.9800 . ?
C00P H00F 0.9800 . ?
C00P H00G 0.9800 . ?
C00P C013 1.525(3) . ?
C00Q H00K 0.9800 . ?
C00Q H00L 0.9800 . ?
C00Q H00M 0.9800 . ?
C00R H1AA 0.9800 . ?
C00R HD 0.9800 . ?
C00R HE 0.9800 . ?
C00R C00Y 1.526(3) . ?
C00S H2AA 0.9900 . ?
C00S HF 0.9900 . ?
C00S C00V 1.521(3) . ?
C00T H00T 0.9500 . ?
C00T C00X 1.383(3) . ?
C00U H3AA 0.9800 . ?
C00U HG 0.9800 . ?
C00U HH 0.9800 . ?
C00U C018 1.517(3) . ?
C00V H4AA 0.9800 . ?
C00V HI 0.9800 . ?
C00V HJ 0.9800 . ?
C00W H5AA 0.9900 . ?
C00W HK 0.9900 . ?
C00W C00Y 1.523(3) . ?
C00X H00X 0.9500 . ?
C00X C012 1.379(3) . ?
C00Y H6AA 0.9900 . ?
C00Y HL 0.9900 . ?
C00Z H00N 0.9800 . ?
C00Z H00O 0.9800 . ?
C00Z H00P 0.9800 . ?
C010 H010 1.0000 . ?
C010 C01D 1.530(3) . ?
C010 C01E 1.529(3) . ?
C011 H01A 0.9800 . ?
C011 H01B 0.9800 . ?
C011 H01C 0.9800 . ?
C012 H012 0.9500 . ?
C013 H013 1.0000 . ?
C013 C01B 1.530(3) . ?
C014 H01D 0.9800 . ?
C014 H01E 0.9800 . ?
C014 H01F 0.9800 . ?
C015 H015 0.9500 . ?
C016 H01 0.9900 . ?
C016 HM 0.9900 . ?
C016 C01G 1.515(3) . ?
C017 H01G 0.9800 . ?
C017 H01H 0.9800 . ?
C017 H01I 0.9800 . ?
C018 H7AA 0.9900 . ?
C018 HN 0.9900 . ?
C019 H01J 0.9800 . ?
C019 H01K 0.9800 . ?
C019 H01L 0.9800 . ?
C01A H01M 0.9800 . ?
C01A H01N 0.9800 . ?
C01A H01O 0.9800 . ?
C01B H01P 0.9800 . ?
C01B H01Q 0.9800 . ?
C01B H01R 0.9800 . ?
C01C H01S 0.9800 . ?
C01C H01T 0.9800 . ?
C01C H01U 0.9800 . ?
C01D H01V 0.9800 . ?
C01D H01W 0.9800 . ?
C01D H01X 0.9800 . ?
C01E H01Y 0.9800 . ?
C01E HO 0.9800 . ?
C01E HP 0.9800 . ?
C01F H01Z 0.9800 . ?
C01F HQ 0.9800 . ?
C01F HR 0.9800 . ?
C01G H8AA 0.9800 . ?
C01G HS 0.9800 . ?
C01G HT 0.9800 . ?
